data_2238932
loop_
_publ_author_name
'Ovdiichuk, Olga'
'Hordiyenko, Olga'
'Voitenko, Zoia'
'Arrault, Axelle'
'Medviediev, Volodymyr'

_publ_section_title
;
 Methyl <i>N</i>-(3-cyanopicolinoyl)-<small>L</small>-tryptophanate
;
_journal_coeditor_code SU2666
_journal_issue 12
_journal_name_full 'Acta Crystallographica Section E'
_journal_page_first o1810
_journal_paper_doi 10.1107/S160053681303153X
_journal_volume 69
_journal_year 2013
_chemical_formula_iupac 'C19 H16 N4 O3'
_chemical_formula_moiety 'C19 H16 N4 O3'
_chemical_formula_sum 'C19 H16 N4 O3'
_chemical_formula_weight 348.36
_chemical_name_systematic
;
Methyl <i>N</i>-(3-cyanopicolinoyl)-<i>L</i>-tryptophanate
;
_space_group_crystal_system monoclinic
_space_group_IT_number 4
_space_group_name_Hall 'P 2yb'
_space_group_name_H-M_alt 'P 1 21 1'
_symmetry_space_group_name_Hall 'P 2yb'
_symmetry_space_group_name_H-M 'P 1 21 1'
_atom_sites_solution_hydrogens geom
_atom_sites_solution_primary direct
_atom_sites_solution_secondary difmap
_audit_creation_method
;
  Olex2 1.2
  (compiled Apr 23 2013 17:54:37, GUI svn.r4466)
;
_cell_angle_alpha 90
_cell_angle_beta 91.01(2)
_cell_angle_gamma 90
_cell_formula_units_Z 2
_cell_length_a 7.473(2)
_cell_length_b 11.977(4)
_cell_length_c 9.661(3)
_cell_measurement_reflns_used 1601
_cell_measurement_temperature 293(2)
_cell_measurement_theta_max 32.0674
_cell_measurement_theta_min 3.2071
_cell_volume 864.6(5)
_computing_cell_refinement
;
CrysAlis PRO (Agilent, 2011)
;
_computing_data_collection
;
CrysAlis PRO (Agilent, 2011)
;
_computing_data_reduction
;
CrysAlis PRO (Agilent, 2011)
;
_computing_molecular_graphics
;
OLEX2 (Dolomanov <i>et al.</i>, 2009)
;
_computing_publication_material
;
OLEX2 (Dolomanov <i>et al.</i>, 2009)
;
_computing_structure_refinement 'SHELXL2013 (Sheldrick, 2008)'
_computing_structure_solution 'SHELXS2013 (Sheldrick, 2008)'
_diffrn_ambient_temperature 293(2)
_diffrn_detector_area_resol_mean 16.1827
_diffrn_measured_fraction_theta_full 0.998
_diffrn_measured_fraction_theta_max 0.998
_diffrn_measurement_device_type 'Agilent Xcalibur Sapphire3'
_diffrn_measurement_method '\w scans'
_diffrn_radiation_monochromator graphite
_diffrn_radiation_type 'Mo K\a'
_diffrn_radiation_wavelength 0.7107
_diffrn_reflns_av_R_equivalents 0.0471
_diffrn_reflns_limit_h_max 10
_diffrn_reflns_limit_h_min -10
_diffrn_reflns_limit_k_max 16
_diffrn_reflns_limit_k_min -16
_diffrn_reflns_limit_l_max 13
_diffrn_reflns_limit_l_min -13
_diffrn_reflns_number 9857
_diffrn_reflns_theta_full 25.242
_diffrn_reflns_theta_max 29.997
_diffrn_reflns_theta_min 3.214
_exptl_absorpt_coefficient_mu 0.094
_exptl_absorpt_correction_T_max 1.00000
_exptl_absorpt_correction_T_min 0.75324
_exptl_absorpt_correction_type multi-scan
_exptl_absorpt_process_details
;
(CrysAlis PRO; Agilent, 2011)
;
_exptl_crystal_colour colourless
_exptl_crystal_density_diffrn 1.338
_exptl_crystal_description block
_exptl_crystal_F_000 364
_exptl_crystal_size_max 0.34
_exptl_crystal_size_mid 0.29
_exptl_crystal_size_min 0.21
_refine_diff_density_max 0.198
_refine_diff_density_min -0.136
_refine_ls_abs_structure_details
;
Flack parameter determined using 855 quotients
[(<i>I</i>^+^)-(<i>I</i>^-^)]/[(<i>I</i>^+^)+(<i>I</i>^-^)]
(Parsons <i>et al.</i>, 2013)
;
_refine_ls_abs_structure_Flack -0.001(3)
_refine_ls_extinction_method none
_refine_ls_goodness_of_fit_ref 0.925
_refine_ls_hydrogen_treatment constr
_refine_ls_matrix_type full
_refine_ls_number_constraints 64
_refine_ls_number_parameters 236
_refine_ls_number_reflns 4832
_refine_ls_number_restraints 1
_refine_ls_restrained_S_all 0.925
_refine_ls_R_factor_all 0.1080
_refine_ls_R_factor_gt 0.0505
_refine_ls_shift/su_max 0.002
_refine_ls_shift/su_mean 0.000
_refine_ls_structure_factor_coef Fsqd
_refine_ls_weighting_details
;
 w=1/[\s^2^(Fo^2^)+(0.0481P)^2^]
 where P=(Fo^2^+2Fc^2^)/3
;
_refine_ls_weighting_scheme calc
_refine_ls_wR_factor_gt 0.1068
_refine_ls_wR_factor_ref 0.1328
_reflns_number_gt 2596
_reflns_number_total 4832
_reflns_threshold_expression I>2\s(I)
_cod_data_source_file su2666.cif
_cod_data_source_block I
_cod_original_cell_volume 864.6(4)
_cod_database_code 2238932
_shelx_space_group_comment
;
The symmetry employed for this shelxl refinement is uniquely defined
by the following loop, which should always be used as a source of
symmetry information in preference to the above space-group names.
They are only intended as comments.
;
_shelxl_version_number 20.13

loop_
_space_group_symop_operation_xyz
'x, y, z'
'-x, y+1/2, -z'

loop_
_atom_site_type_symbol
_atom_site_label
_atom_site_fract_x
_atom_site_fract_y
_atom_site_fract_z
_atom_site_U_iso_or_equiv
_atom_site_adp_type
_atom_site_calc_flag
_atom_site_occupancy
O O1 0.3366(4) 0.9180(2) 0.4295(2) 0.0820(8) Uani d 1
O O2 -0.0128(4) 1.0476(3) 0.1272(4) 0.0933(9) Uani d 1
O O3 0.1275(3) 1.2086(2) 0.1722(3) 0.0744(8) Uani d 1
N N1 0.2235(4) 0.7036(2) 0.1931(3) 0.0593(7) Uani d 1
N N2 0.4469(6) 0.7467(3) 0.6623(4) 0.0918(12) Uani d 1
N N3 0.2808(4) 0.9245(2) 0.2012(3) 0.0588(7) Uani d 1
H H3 0.2553 0.8865 0.1280 0.071 Uiso calc 1
N N4 0.3014(4) 0.9839(3) -0.2741(3) 0.0649(8) Uani d 1
H H4 0.2870 0.9343 -0.3376 0.078 Uiso calc 1
C C1 0.2040(5) 0.5917(3) 0.1847(4) 0.0733(11) Uani d 1
H H1 0.1587 0.5615 0.1026 0.088 Uiso calc 1
C C2 0.2477(5) 0.5201(3) 0.2913(5) 0.0779(12) Uani d 1
H H2 0.2344 0.4434 0.2802 0.094 Uiso calc 1
C C3 0.3103(5) 0.5626(4) 0.4126(4) 0.0710(10) Uani d 1
H H3A 0.3404 0.5156 0.4860 0.085 Uiso calc 1
C C4 0.3291(4) 0.6783(3) 0.4258(3) 0.0565(9) Uani d 1
C C5 0.3958(5) 0.7217(3) 0.5548(4) 0.0692(10) Uani d 1
C C6 0.2835(4) 0.7458(3) 0.3133(3) 0.0540(8) Uani d 1
C C7 0.3022(5) 0.8708(3) 0.3205(3) 0.0544(8) Uani d 1
C C8 0.2987(4) 1.0447(3) 0.1894(3) 0.0534(8) Uani d 1
H H8 0.3446 1.0731 0.2783 0.064 Uiso calc 1
C C9 0.1191(5) 1.0983(3) 0.1613(3) 0.0576(9) Uani d 1
C C10 -0.0323(6) 1.2707(4) 0.1397(6) 0.0924(15) Uani d 1
H H10A -0.0786 1.2479 0.0508 0.139 Uiso calc 1
H H10B -0.0049 1.3490 0.1377 0.139 Uiso calc 1
H H10C -0.1201 1.2567 0.2089 0.139 Uiso calc 1
C C11 0.4336(5) 1.0773(3) 0.0766(3) 0.0611(9) Uani d 1
H H11A 0.4658 1.1551 0.0895 0.073 Uiso calc 1
H H11B 0.5414 1.0333 0.0906 0.073 Uiso calc 1
C C12 0.3694(4) 1.0617(3) -0.0696(3) 0.0555(8) Uani d 1
C C13 0.3676(5) 0.9647(3) -0.1435(3) 0.0628(9) Uani d 1
H H13 0.4058 0.8957 -0.1100 0.075 Uiso calc 1
C C14 0.2617(5) 1.0954(3) -0.2872(3) 0.0558(9) Uani d 1
C C15 0.3002(4) 1.1473(3) -0.1602(3) 0.0521(8) Uani d 1
C C16 0.2762(5) 1.2624(3) -0.1484(4) 0.0651(10) Uani d 1
H H16 0.3016 1.2987 -0.0653 0.078 Uiso calc 1
C C17 0.2146(6) 1.3211(3) -0.2616(5) 0.0776(12) Uani d 1
H H17 0.1990 1.3979 -0.2546 0.093 Uiso calc 1
C C18 0.1748(5) 1.2681(4) -0.3863(5) 0.0800(12) Uani d 1
H H18 0.1324 1.3099 -0.4610 0.096 Uiso calc 1
C C19 0.1972(5) 1.1552(4) -0.4010(3) 0.0680(10) Uani d 1
H H19 0.1701 1.1197 -0.4843 0.082 Uiso calc 1

loop_
_atom_site_aniso_label
_atom_site_aniso_U_11
_atom_site_aniso_U_22
_atom_site_aniso_U_33
_atom_site_aniso_U_12
_atom_site_aniso_U_13
_atom_site_aniso_U_23
O1 0.138(2) 0.0690(16) 0.0390(13) 0.0108(16) -0.0117(14) -0.0018(12)
O2 0.0744(18) 0.0795(19) 0.125(3) -0.0159(16) -0.0208(17) 0.0269(18)
O3 0.0749(18) 0.0649(16) 0.0831(18) 0.0101(13) -0.0101(13) -0.0138(13)
N1 0.0617(18) 0.0628(18) 0.0533(18) 0.0036(14) -0.0028(14) -0.0073(14)
N2 0.136(3) 0.090(2) 0.0489(19) 0.045(2) -0.0133(19) 0.0005(18)
N3 0.0815(19) 0.0571(17) 0.0374(15) -0.0026(15) -0.0072(13) -0.0031(12)
N4 0.088(2) 0.0628(18) 0.0445(17) -0.0164(16) 0.0091(14) -0.0101(14)
C1 0.074(3) 0.071(3) 0.074(3) -0.003(2) -0.008(2) -0.014(2)
C2 0.075(3) 0.060(2) 0.099(4) -0.0003(19) -0.003(2) 0.002(2)
C3 0.072(2) 0.067(2) 0.074(3) 0.010(2) -0.004(2) 0.012(2)
C4 0.0557(19) 0.063(2) 0.051(2) 0.0115(15) 0.0030(15) 0.0044(16)
C5 0.087(3) 0.066(2) 0.054(2) 0.026(2) 0.0042(19) 0.0076(19)
C6 0.0508(19) 0.064(2) 0.0478(19) 0.0073(16) 0.0032(14) -0.0031(16)
C7 0.063(2) 0.064(2) 0.0362(18) 0.0110(16) -0.0013(15) 0.0013(15)
C8 0.069(2) 0.0526(19) 0.0380(16) -0.0012(16) -0.0088(14) -0.0014(15)
C9 0.061(2) 0.065(2) 0.0465(18) -0.0050(17) 0.0004(15) 0.0072(16)
C10 0.079(3) 0.084(3) 0.114(4) 0.028(2) -0.002(2) -0.002(3)
C11 0.064(2) 0.066(2) 0.0531(19) -0.0022(18) -0.0010(15) 0.0000(17)
C12 0.0613(19) 0.0580(19) 0.0474(17) -0.0095(17) 0.0079(14) -0.0039(16)
C13 0.079(2) 0.058(2) 0.051(2) -0.0090(18) 0.0086(17) -0.0012(17)
C14 0.060(2) 0.061(2) 0.0473(18) -0.0087(16) 0.0130(15) 0.0006(16)
C15 0.0559(18) 0.0554(19) 0.0454(17) -0.0082(16) 0.0117(14) -0.0022(16)
C16 0.073(2) 0.061(2) 0.062(2) -0.0071(18) 0.0122(18) -0.0032(19)
C17 0.080(3) 0.067(2) 0.087(3) 0.003(2) 0.021(2) 0.005(2)
C18 0.080(3) 0.092(3) 0.069(3) 0.009(2) 0.015(2) 0.018(2)
C19 0.071(2) 0.088(3) 0.0456(19) -0.007(2) 0.0086(16) 0.0029(19)

loop_
_atom_type_symbol
_atom_type_description
_atom_type_scat_dispersion_real
_atom_type_scat_dispersion_imag
_atom_type_scat_source
C C 0.0033 0.0016 'International Tables Vol C Tables 4.2.6.8 and 6.1.1.4'
H H 0.0000 0.0000 'International Tables Vol C Tables 4.2.6.8 and 6.1.1.4'
N N 0.0061 0.0033 'International Tables Vol C Tables 4.2.6.8 and 6.1.1.4'
O O 0.0106 0.0060 'International Tables Vol C Tables 4.2.6.8 and 6.1.1.4'

loop_
_geom_angle_atom_site_label_1
_geom_angle_atom_site_label_2
_geom_angle_atom_site_label_3
_geom_angle
C9 O3 C10 117.4(3)
C6 N1 C1 117.5(3)
C7 N3 H3 118.7
C7 N3 C8 122.7(3)
C8 N3 H3 118.7
C13 N4 H4 125.6
C13 N4 C14 108.9(3)
C14 N4 H4 125.6
N1 C1 H1 118.3
N1 C1 C2 123.4(4)
C2 C1 H1 118.3
C1 C2 H2 120.4
C3 C2 C1 119.2(4)
C3 C2 H2 120.4
C2 C3 H3A 120.5
C2 C3 C4 119.0(4)
C4 C3 H3A 120.5
C3 C4 C5 118.1(3)
C6 C4 C3 118.7(3)
C6 C4 C5 123.1(3)
N2 C5 C4 173.8(4)
N1 C6 C4 122.2(3)
N1 C6 C7 116.5(3)
C4 C6 C7 121.3(3)
O1 C7 N3 123.1(3)
O1 C7 C6 121.3(3)
N3 C7 C6 115.6(3)
N3 C8 H8 107.9
N3 C8 C9 110.7(3)
N3 C8 C11 111.6(3)
C9 C8 H8 107.9
C9 C8 C11 110.8(3)
C11 C8 H8 107.9
O2 C9 O3 124.3(3)
O2 C9 C8 124.0(3)
O3 C9 C8 111.6(3)
O3 C10 H10A 109.5
O3 C10 H10B 109.5
O3 C10 H10C 109.5
H10A C10 H10B 109.5
H10A C10 H10C 109.5
H10B C10 H10C 109.5
C8 C11 H11A 108.4
C8 C11 H11B 108.4
H11A C11 H11B 107.4
C12 C11 C8 115.6(3)
C12 C11 H11A 108.4
C12 C11 H11B 108.4
C13 C12 C11 126.9(3)
C13 C12 C15 106.8(3)
C15 C12 C11 126.3(3)
N4 C13 H13 125.1
C12 C13 N4 109.9(3)
C12 C13 H13 125.1
N4 C14 C15 108.0(3)
N4 C14 C19 130.1(3)
C19 C14 C15 121.8(3)
C14 C15 C12 106.4(3)
C16 C15 C12 134.5(3)
C16 C15 C14 119.0(3)
C15 C16 H16 120.5
C17 C16 C15 118.9(4)
C17 C16 H16 120.5
C16 C17 H17 119.3
C16 C17 C18 121.3(4)
C18 C17 H17 119.3
C17 C18 H18 119.5
C19 C18 C17 121.1(4)
C19 C18 H18 119.5
C14 C19 H19 121.1
C18 C19 C14 117.8(4)
C18 C19 H19 121.1

loop_
_geom_bond_atom_site_label_1
_geom_bond_atom_site_label_2
_geom_bond_distance
O1 C7 1.219(4)
O2 C9 1.199(4)
O3 C9 1.327(4)
O3 C10 1.437(5)
N1 C1 1.351(5)
N1 C6 1.337(4)
N2 C5 1.141(5)
N3 H3 0.8600
N3 C7 1.327(4)
N3 C8 1.451(4)
N4 H4 0.8600
N4 C13 1.366(4)
N4 C14 1.374(5)
C1 H1 0.9300
C1 C2 1.375(6)
C2 H2 0.9300
C2 C3 1.354(6)
C3 H3A 0.9300
C3 C4 1.399(6)
C4 C5 1.431(5)
C4 C6 1.392(5)
C6 C7 1.505(5)
C8 H8 0.9800
C8 C9 1.507(5)
C8 C11 1.547(4)
C10 H10A 0.9600
C10 H10B 0.9600
C10 H10C 0.9600
C11 H11A 0.9700
C11 H11B 0.9700
C11 C12 1.495(5)
C12 C13 1.364(5)
C12 C15 1.438(5)
C13 H13 0.9300
C14 C15 1.401(4)
C14 C19 1.391(5)
C15 C16 1.394(5)
C16 H16 0.9300
C16 C17 1.372(6)
C17 H17 0.9300
C17 C18 1.389(6)
C18 H18 0.9300
C18 C19 1.370(6)
C19 H19 0.9300

loop_
_geom_hbond_atom_site_label_D
_geom_hbond_atom_site_label_H
_geom_hbond_atom_site_label_A
_geom_hbond_site_symmetry_A
_geom_hbond_distance_DH
_geom_hbond_distance_HA
_geom_hbond_distance_DA
_geom_hbond_angle_DHA
_geom_hbond_publ_flag
N4 H4 O1 1_554 0.86 2.29 2.987(3) 137.6 yes

loop_
_geom_torsion_atom_site_label_1
_geom_torsion_atom_site_label_2
_geom_torsion_atom_site_label_3
_geom_torsion_atom_site_label_4
_geom_torsion
N1 C1 C2 C3 1.4(6)
N1 C6 C7 O1 171.7(3)
N1 C6 C7 N3 -8.9(4)
N3 C8 C9 O2 -13.3(5)
N3 C8 C9 O3 169.9(3)
N3 C8 C11 C12 73.6(4)
N4 C14 C15 C12 1.3(3)
N4 C14 C15 C16 178.0(3)
N4 C14 C19 C18 -177.9(3)
C1 N1 C6 C4 1.5(5)
C1 N1 C6 C7 -179.4(3)
C1 C2 C3 C4 -0.1(6)
C2 C3 C4 C5 -179.9(3)
C2 C3 C4 C6 -0.3(5)
C3 C4 C6 N1 -0.4(5)
C3 C4 C6 C7 -179.4(3)
C4 C6 C7 O1 -9.2(5)
C4 C6 C7 N3 170.1(3)
C5 C4 C6 N1 179.2(3)
C5 C4 C6 C7 0.1(5)
C6 N1 C1 C2 -2.0(6)
C7 N3 C8 C9 -109.7(4)
C7 N3 C8 C11 126.5(3)
C8 N3 C7 O1 0.8(6)
C8 N3 C7 C6 -178.5(3)
C8 C11 C12 C13 -81.6(4)
C8 C11 C12 C15 99.6(4)
C9 C8 C11 C12 -50.2(4)
C10 O3 C9 O2 -0.6(6)
C10 O3 C9 C8 176.3(3)
C11 C8 C9 O2 111.1(4)
C11 C8 C9 O3 -65.8(4)
C11 C12 C13 N4 -179.2(3)
C11 C12 C15 C14 178.4(3)
C11 C12 C15 C16 2.4(6)
C12 C15 C16 C17 176.0(3)
C13 N4 C14 C15 -1.4(4)
C13 N4 C14 C19 177.7(3)
C13 C12 C15 C14 -0.7(3)
C13 C12 C15 C16 -176.6(4)
C14 N4 C13 C12 1.0(4)
C14 C15 C16 C17 0.4(5)
C15 C12 C13 N4 -0.2(4)
C15 C14 C19 C18 1.2(5)
C15 C16 C17 C18 0.4(6)
C16 C17 C18 C19 -0.5(6)
C17 C18 C19 C14 -0.3(5)
C19 C14 C15 C12 -178.0(3)
C19 C14 C15 C16 -1.2(5)
